data_4082642
loop_
_publ_author_name
'Ogiwara, Yohei'
'Tamura, Masaru'
'Kochi, Takuya'
'Matsuura, Yusuke'
'Chatani, Naoto'
'Kakiuchi, Fumitoshi'

_publ_section_title
;
 Ruthenium-Catalyzed Ortho-Selective C--H Alkenylation of Aromatic
 Compounds with Alkenyl Esters and Ethers
;
_journal_issue 1
_journal_name_full Organometallics
_journal_page_first 402
_journal_paper_doi 10.1021/om401204h
_journal_volume 33
_journal_year 2014
_chemical_formula_sum 'C22 H25 N O2 Ru'
_chemical_formula_weight 436.50
_chemical_name_systematic
; 
 ? 
;
_space_group_IT_number 2
_symmetry_cell_setting triclinic
_symmetry_space_group_name_Hall '-P 1'
_symmetry_space_group_name_H-M 'P -1'
_atom_sites_solution_hydrogens geom
_atom_sites_solution_primary direct
_atom_sites_solution_secondary difmap
_audit_creation_method SHELXL-97
_cell_angle_alpha 108.651(4)
_cell_angle_beta 111.833(3)
_cell_angle_gamma 99.462(4)
_cell_formula_units_Z 2
_cell_length_a 9.3192(12)
_cell_length_b 10.6453(14)
_cell_length_c 10.8679(14)
_cell_measurement_temperature 93(2)
_cell_volume 897.7(2)
_computing_structure_refinement 'SHELXL-97 (Sheldrick, 1997)'
_computing_structure_solution 'SHELXS-97 (Sheldrick, 1990)'
_diffrn_ambient_temperature 93(2)
_diffrn_measured_fraction_theta_full 0.984
_diffrn_measured_fraction_theta_max 0.984
_diffrn_radiation_monochromator graphite
_diffrn_radiation_source 'fine-focus sealed tube'
_diffrn_radiation_type MoK\a
_diffrn_radiation_wavelength 0.71075
_diffrn_reflns_av_R_equivalents 0.0211
_diffrn_reflns_av_sigmaI/netI 0.0268
_diffrn_reflns_limit_h_max 11
_diffrn_reflns_limit_h_min -12
_diffrn_reflns_limit_k_max 13
_diffrn_reflns_limit_k_min -13
_diffrn_reflns_limit_l_max 14
_diffrn_reflns_limit_l_min -13
_diffrn_reflns_number 8614
_diffrn_reflns_theta_full 27.49
_diffrn_reflns_theta_max 27.49
_diffrn_reflns_theta_min 3.18
_exptl_absorpt_coefficient_mu 0.890
_exptl_absorpt_correction_T_max 0.8421
_exptl_absorpt_correction_T_min 0.6647
_exptl_absorpt_correction_type multi-scan
_exptl_absorpt_process_details 'Jacobson, R. (1998). Private communication to the Rigaku Corporation'
_exptl_crystal_density_diffrn 1.615
_exptl_crystal_density_method 'not measured'
_exptl_crystal_F_000 448
_exptl_crystal_size_max 0.50
_exptl_crystal_size_mid 0.40
_exptl_crystal_size_min 0.20
_refine_diff_density_max 0.863
_refine_diff_density_min -0.766
_refine_diff_density_rms 0.139
_refine_ls_extinction_method none
_refine_ls_goodness_of_fit_ref 1.260
_refine_ls_hydrogen_treatment constr
_refine_ls_matrix_type full
_refine_ls_number_parameters 237
_refine_ls_number_reflns 4045
_refine_ls_number_restraints 0
_refine_ls_restrained_S_all 1.260
_refine_ls_R_factor_all 0.0327
_refine_ls_R_factor_gt 0.0306
_refine_ls_shift/su_max 0.001
_refine_ls_shift/su_mean 0.000
_refine_ls_structure_factor_coef Fsqd
_refine_ls_weighting_details 'calc w=1/[\s^2^(Fo^2^)+(0.0413P)^2^+1.3976P] where P=(Fo^2^+2Fc^2^)/3'
_refine_ls_weighting_scheme calc
_refine_ls_wR_factor_gt 0.0837
_refine_ls_wR_factor_ref 0.0906
_reflns_number_gt 3865
_reflns_number_total 4045
_reflns_threshold_expression >2sigma(I)
_cod_data_source_file om401204h_si_001.cif
_cod_data_source_block 38b
_cod_depositor_comments
;
The following automatic conversions were performed:
'_atom_site_symetry_multiplicity' tag replaced with
'_atom_site_symmetry_multiplicity'.

Automatic conversion script
Id: cif_correct_tags 1440 2010-10-19 06:21:57Z saulius 

The following automatic conversions were performed:

'_symmetry_cell_setting' value 'Triclinic' changed to 'triclinic'
according to
/usr/data/users/saulius/automatic-downloads/current/ACS/lib/dictionaries/cif_core.dic
dictionary named 'cif_core.dic' version 2.4.2 from
2011-04-26.

'_exptl_absorpt_correction_type' value 'Multi-scan'
changed to 'multi-scan' according to
/usr/data/users/saulius/automatic-downloads/current/ACS/lib/dictionaries/cif_core.dic
dictionary named 'cif_core.dic' version 2.4.2 from 2011-04-26.

Automatic conversion script
Id: cif_fix_values 2281 2013-09-26 08:29:07Z andrius 
;
_cod_original_sg_symbol_H-M P-1
_cod_database_code 4082642

loop_
_symmetry_equiv_pos_as_xyz
'x, y, z'
'-x, -y, -z'

loop_
_atom_site_label
_atom_site_type_symbol
_atom_site_fract_x
_atom_site_fract_y
_atom_site_fract_z
_atom_site_U_iso_or_equiv
_atom_site_adp_type
_atom_site_occupancy
_atom_site_symmetry_multiplicity
_atom_site_calc_flag
_atom_site_refinement_flags
Ru1 Ru 0.89261(2) 0.73406(2) 0.73567(2) 0.01091(9) Uani 1 1 d .
N1 N 0.8785(3) 0.5341(2) 0.7233(3) 0.0146(4) Uani 1 1 d .
C1 C 0.7425(4) 0.4235(3) 0.6227(3) 0.0182(5) Uani 1 1 d .
H1 H 0.6552 0.4390 0.5553 0.022 Uiso 1 1 calc R
C2 C 0.7264(4) 0.2894(3) 0.6146(3) 0.0224(6) Uani 1 1 d .
H2 H 0.6306 0.2134 0.5424 0.027 Uiso 1 1 calc R
C3 C 0.8544(4) 0.2687(3) 0.7151(4) 0.0251(6) Uani 1 1 d .
H3 H 0.8455 0.1783 0.7146 0.030 Uiso 1 1 calc R
C4 C 0.9941(4) 0.3800(3) 0.8155(4) 0.0232(6) Uani 1 1 d .
H4 H 1.0823 0.3656 0.8831 0.028 Uiso 1 1 calc R
C5 C 1.0073(3) 0.5147(3) 0.8188(3) 0.0154(5) Uani 1 1 d .
C6 C 1.1452(3) 0.6462(3) 0.9200(3) 0.0149(5) Uani 1 1 d .
C7 C 1.1176(3) 0.7684(3) 0.9016(3) 0.0149(5) Uani 1 1 d .
C8 C 1.2368(3) 0.8978(3) 1.0034(3) 0.0197(6) Uani 1 1 d .
H5 H 1.2191 0.9813 0.9968 0.024 Uiso 1 1 calc R
C9 C 1.3811(4) 0.9067(3) 1.1144(3) 0.0230(6) Uani 1 1 d .
H6 H 1.4599 0.9957 1.1825 0.028 Uiso 1 1 calc R
C10 C 1.4095(3) 0.7871(4) 1.1253(3) 0.0216(6) Uani 1 1 d .
H7 H 1.5103 0.7945 1.1986 0.026 Uiso 1 1 calc R
C11 C 1.2940(4) 0.6555(3) 1.0315(3) 0.0199(6) Uani 1 1 d .
C12 C 1.3385(4) 0.5333(4) 1.0583(4) 0.0300(7) Uani 1 1 d .
H8 H 1.4529 0.5655 1.1313 0.045 Uiso 1 1 calc R
H9 H 1.3233 0.4617 0.9671 0.045 Uiso 1 1 calc R
H10 H 1.2682 0.4935 1.0938 0.045 Uiso 1 1 calc R
C13 C 0.8202(4) 0.9028(3) 0.6809(3) 0.0164(5) Uani 1 1 d .
H11 H 0.7444 0.9361 0.7187 0.020 Uiso 1 1 calc R
C14 C 0.9842(4) 0.9606(3) 0.7836(3) 0.0170(5) Uani 1 1 d .
H12 H 1.0058 1.0274 0.8822 0.020 Uiso 1 1 calc R
C15 C 1.1191(4) 0.9925(3) 0.7411(4) 0.0253(6) Uani 1 1 d .
H13 H 1.0908 1.0462 0.6811 0.030 Uiso 1 1 calc R
H14 H 1.2212 1.0535 0.8309 0.030 Uiso 1 1 calc R
C16 C 1.1506(6) 0.8692(4) 0.6596(6) 0.0461(11) Uani 1 1 d .
H15 H 1.2660 0.8780 0.7158 0.055 Uiso 1 1 calc R
H16 H 1.1381 0.8723 0.5662 0.055 Uiso 1 1 calc R
C17 C 1.0454(4) 0.7266(3) 0.6256(3) 0.0202(6) Uani 1 1 d .
H17 H 1.1056 0.6575 0.6323 0.024 Uiso 1 1 calc R
C18 C 0.8804(4) 0.6661(3) 0.5240(3) 0.0218(6) Uani 1 1 d .
H18 H 0.8456 0.5620 0.4710 0.026 Uiso 1 1 calc R
C19 C 0.7819(8) 0.7343(6) 0.4377(4) 0.071(2) Uani 1 1 d .
H19 H 0.8347 0.7562 0.3797 0.085 Uiso 1 1 calc R
H20 H 0.6726 0.6646 0.3678 0.085 Uiso 1 1 calc R
C20 C 0.7592(5) 0.8612(4) 0.5180(4) 0.0306(7) Uani 1 1 d .
H21 H 0.6412 0.8496 0.4740 0.037 Uiso 1 1 calc R
H22 H 0.8154 0.9394 0.5046 0.037 Uiso 1 1 calc R
O1 O 0.7811(2) 0.7669(2) 0.8821(2) 0.0152(4) Uani 1 1 d .
C21 C 0.6372(3) 0.7083(3) 0.7761(3) 0.0153(5) Uani 1 1 d .
O2 O 0.6189(2) 0.6611(2) 0.6464(2) 0.0170(4) Uani 1 1 d .
C22 C 0.4909(4) 0.6970(3) 0.8058(4) 0.0236(6) Uani 1 1 d .
H23 H 0.4416 0.5999 0.7869 0.035 Uiso 1 1 calc R
H24 H 0.4106 0.7258 0.7419 0.035 Uiso 1 1 calc R
H25 H 0.5253 0.7581 0.9078 0.035 Uiso 1 1 calc R

loop_
_atom_site_aniso_label
_atom_site_aniso_U_11
_atom_site_aniso_U_22
_atom_site_aniso_U_33
_atom_site_aniso_U_23
_atom_site_aniso_U_13
_atom_site_aniso_U_12
Ru1 0.01058(12) 0.01091(12) 0.00962(12) 0.00357(8) 0.00367(9) 0.00319(8)
N1 0.0162(11) 0.0133(11) 0.0156(11) 0.0055(9) 0.0083(9) 0.0058(9)
C1 0.0187(13) 0.0162(13) 0.0152(13) 0.0045(11) 0.0056(11) 0.0039(11)
C2 0.0256(15) 0.0150(13) 0.0212(14) 0.0032(11) 0.0105(12) 0.0030(11)
C3 0.0324(16) 0.0155(13) 0.0324(17) 0.0120(13) 0.0172(14) 0.0096(13)
C4 0.0266(15) 0.0224(15) 0.0285(16) 0.0158(13) 0.0139(13) 0.0128(13)
C5 0.0175(12) 0.0172(13) 0.0153(13) 0.0073(10) 0.0101(11) 0.0074(11)
C6 0.0137(12) 0.0197(13) 0.0129(12) 0.0080(10) 0.0067(10) 0.0051(10)
C7 0.0131(12) 0.0195(13) 0.0119(12) 0.0063(10) 0.0059(10) 0.0046(10)
C8 0.0168(13) 0.0194(14) 0.0168(13) 0.0044(11) 0.0047(11) 0.0043(11)
C9 0.0148(13) 0.0271(15) 0.0155(14) 0.0032(12) 0.0026(11) 0.0012(12)
C10 0.0128(12) 0.0354(17) 0.0134(13) 0.0109(12) 0.0026(11) 0.0065(12)
C11 0.0170(13) 0.0306(16) 0.0205(14) 0.0166(12) 0.0107(11) 0.0108(12)
C12 0.0214(15) 0.0383(19) 0.0347(18) 0.0248(16) 0.0074(14) 0.0132(14)
C13 0.0208(13) 0.0143(12) 0.0161(13) 0.0080(10) 0.0081(11) 0.0074(11)
C14 0.0203(13) 0.0115(12) 0.0210(14) 0.0071(11) 0.0106(11) 0.0057(10)
C15 0.0243(15) 0.0215(15) 0.0329(17) 0.0117(13) 0.0167(13) 0.0048(12)
C16 0.056(3) 0.0236(18) 0.073(3) 0.0114(19) 0.055(3) 0.0052(17)
C17 0.0238(14) 0.0210(14) 0.0211(14) 0.0071(12) 0.0164(12) 0.0084(12)
C18 0.0299(15) 0.0273(15) 0.0117(13) 0.0070(11) 0.0107(12) 0.0165(13)
C19 0.122(5) 0.090(4) 0.0140(17) 0.021(2) 0.021(2) 0.088(4)
C20 0.046(2) 0.0321(17) 0.0176(15) 0.0144(13) 0.0108(14) 0.0214(16)
O1 0.0155(9) 0.0153(9) 0.0141(9) 0.0056(7) 0.0071(8) 0.0038(7)
C21 0.0146(12) 0.0132(12) 0.0191(13) 0.0078(10) 0.0077(10) 0.0042(10)
O2 0.0132(9) 0.0174(9) 0.0162(10) 0.0051(8) 0.0047(8) 0.0039(8)
C22 0.0184(14) 0.0275(16) 0.0303(16) 0.0137(13) 0.0148(13) 0.0078(12)

loop_
_atom_type_symbol
_atom_type_description
_atom_type_scat_dispersion_real
_atom_type_scat_dispersion_imag
_atom_type_scat_source
C C 0.0033 0.0016 'International Tables Vol C Tables 4.2.6.8 and 6.1.1.4'
H H 0.0000 0.0000 'International Tables Vol C Tables 4.2.6.8 and 6.1.1.4'
N N 0.0061 0.0033 'International Tables Vol C Tables 4.2.6.8 and 6.1.1.4'
O O 0.0106 0.0060 'International Tables Vol C Tables 4.2.6.8 and 6.1.1.4'
Ru Ru -1.2594 0.8363 'International Tables Vol C Tables 4.2.6.8 and 6.1.1.4'

loop_
_geom_angle_atom_site_label_1
_geom_angle_atom_site_label_2
_geom_angle_atom_site_label_3
_geom_angle
N1 Ru1 C7 78.13(10)
N1 Ru1 C18 88.79(11)
C7 Ru1 C18 114.63(11)
N1 Ru1 C17 92.13(10)
C7 Ru1 C17 78.41(11)
C18 Ru1 C17 37.95(12)
N1 Ru1 O1 90.67(8)
C7 Ru1 O1 92.16(9)
C18 Ru1 O1 152.44(10)
C17 Ru1 O1 169.38(10)
N1 Ru1 C13 159.13(11)
C7 Ru1 C13 122.73(11)
C18 Ru1 C13 81.62(11)
C17 Ru1 C13 91.60(11)
O1 Ru1 C13 89.41(9)
N1 Ru1 C14 163.60(10)
C7 Ru1 C14 86.34(11)
C18 Ru1 C14 92.97(12)
C17 Ru1 C14 79.48(11)
O1 Ru1 C14 95.20(9)
C13 Ru1 C14 36.63(10)
N1 Ru1 O2 85.78(8)
C7 Ru1 O2 147.31(9)
C18 Ru1 O2 93.02(10)
C17 Ru1 O2 130.97(10)
O1 Ru1 O2 59.47(7)
C13 Ru1 O2 76.32(9)
C14 Ru1 O2 110.39(9)
N1 Ru1 C21 87.94(9)
C7 Ru1 C21 120.51(10)
C18 Ru1 C21 122.64(11)
C17 Ru1 C21 160.54(11)
O1 Ru1 C21 29.84(8)
C13 Ru1 C21 81.82(10)
C14 Ru1 C21 104.68(9)
O2 Ru1 C21 29.63(8)
C1 N1 C5 120.2(2)
C1 N1 Ru1 120.81(19)
C5 N1 Ru1 119.01(19)
N1 C1 C2 122.4(3)
N1 C1 H1 118.8
C2 C1 H1 118.8
C1 C2 C3 118.1(3)
C1 C2 H2 120.9
C3 C2 H2 120.9
C4 C3 C2 119.6(3)
C4 C3 H3 120.2
C2 C3 H3 120.2
C3 C4 C5 120.6(3)
C3 C4 H4 119.7
C5 C4 H4 119.7
N1 C5 C4 119.0(3)
N1 C5 C6 112.9(2)
C4 C5 C6 128.1(3)
C11 C6 C7 120.8(3)
C11 C6 C5 124.3(3)
C7 C6 C5 114.8(2)
C8 C7 C6 117.5(3)
C8 C7 Ru1 127.1(2)
C6 C7 Ru1 115.1(2)
C9 C8 C7 121.4(3)
C9 C8 H5 119.3
C7 C8 H5 119.3
C10 C9 C8 120.2(3)
C10 C9 H6 119.9
C8 C9 H6 119.9
C9 C10 C11 121.6(3)
C9 C10 H7 119.2
C11 C10 H7 119.2
C10 C11 C6 118.4(3)
C10 C11 C12 116.2(3)
C6 C11 C12 125.4(3)
C11 C12 H8 109.5
C11 C12 H9 109.5
H8 C12 H9 109.5
C11 C12 H10 109.5
H8 C12 H10 109.5
H9 C12 H10 109.5
C14 C13 C20 124.4(3)
C14 C13 Ru1 73.32(16)
C20 C13 Ru1 109.61(19)
C14 C13 H11 114.1
C20 C13 H11 114.1
Ru1 C13 H11 114.1
C13 C14 C15 121.7(3)
C13 C14 Ru1 70.06(16)
C15 C14 Ru1 112.68(19)
C13 C14 H12 114.8
C15 C14 H12 114.8
Ru1 C14 H12 114.8
C16 C15 C14 115.3(3)
C16 C15 H13 108.5
C14 C15 H13 108.5
C16 C15 H14 108.5
C14 C15 H14 108.5
H13 C15 H14 107.5
C15 C16 C17 117.4(3)
C15 C16 H15 107.9
C17 C16 H15 107.9
C15 C16 H16 107.9
C17 C16 H16 107.9
H15 C16 H16 107.2
C18 C17 C16 123.9(3)
C18 C17 Ru1 69.53(16)
C16 C17 Ru1 113.8(2)
C18 C17 H17 114.0
C16 C17 H17 114.0
Ru1 C17 H17 114.0
C17 C18 C19 125.3(4)
C17 C18 Ru1 72.53(16)
C19 C18 Ru1 110.7(2)
C17 C18 H18 113.7
C19 C18 H18 113.7
Ru1 C18 H18 113.7
C20 C19 C18 117.6(3)
C20 C19 H19 107.9
C18 C19 H19 107.9
C20 C19 H20 107.9
C18 C19 H20 107.9
H19 C19 H20 107.2
C19 C20 C13 116.3(3)
C19 C20 H21 108.2
C13 C20 H21 108.2
C19 C20 H22 108.2
C13 C20 H22 108.2
H21 C20 H22 107.4
C21 O1 Ru1 92.25(16)
O2 C21 O1 119.4(2)
O2 C21 C22 120.6(3)
O1 C21 C22 120.0(3)
O2 C21 Ru1 61.45(14)
O1 C21 Ru1 57.91(13)
C22 C21 Ru1 177.8(2)
C21 O2 Ru1 88.91(16)
C21 C22 H23 109.5
C21 C22 H24 109.5
H23 C22 H24 109.5
C21 C22 H25 109.5
H23 C22 H25 109.5
H24 C22 H25 109.5

loop_
_geom_bond_atom_site_label_1
_geom_bond_atom_site_label_2
_geom_bond_distance
Ru1 N1 2.069(2)
Ru1 C7 2.073(3)
Ru1 C18 2.131(3)
Ru1 C17 2.170(3)
Ru1 O1 2.1745(19)
Ru1 C13 2.196(3)
Ru1 C14 2.237(3)
Ru1 O2 2.2533(19)
Ru1 C21 2.565(3)
N1 C1 1.357(4)
N1 C5 1.361(4)
C1 C2 1.382(4)
C1 H1 0.9500
C2 C3 1.391(5)
C2 H2 0.9500
C3 C4 1.378(5)
C3 H3 0.9500
C4 C5 1.407(4)
C4 H4 0.9500
C5 C6 1.481(4)
C6 C11 1.425(4)
C6 C7 1.427(4)
C7 C8 1.402(4)
C8 C9 1.397(4)
C8 H5 0.9500
C9 C10 1.374(5)
C9 H6 0.9500
C10 C11 1.391(5)
C10 H7 0.9500
C11 C12 1.509(4)
C12 H8 0.9800
C12 H9 0.9800
C12 H10 0.9800
C13 C14 1.393(4)
C13 C20 1.523(4)
C13 H11 1.0000
C14 C15 1.517(4)
C14 H12 1.0000
C15 C16 1.474(5)
C15 H13 0.9900
C15 H14 0.9900
C16 C17 1.511(5)
C16 H15 0.9900
C16 H16 0.9900
C17 C18 1.399(4)
C17 H17 1.0000
C18 C19 1.504(5)
C18 H18 1.0000
C19 C20 1.452(5)
C19 H19 0.9900
C19 H20 0.9900
C20 H21 0.9900
C20 H22 0.9900
O1 C21 1.277(3)
C21 O2 1.268(3)
C21 C22 1.508(4)
C22 H23 0.9800
C22 H24 0.9800
C22 H25 0.9800

loop_
_geom_torsion_atom_site_label_1
_geom_torsion_atom_site_label_2
_geom_torsion_atom_site_label_3
_geom_torsion_atom_site_label_4
_geom_torsion
C7 Ru1 N1 C1 179.8(2)
C18 Ru1 N1 C1 -64.8(2)
C17 Ru1 N1 C1 -102.6(2)
O1 Ru1 N1 C1 87.7(2)
C13 Ru1 N1 C1 -2.4(4)
C14 Ru1 N1 C1 -161.2(3)
O2 Ru1 N1 C1 28.4(2)
C21 Ru1 N1 C1 58.0(2)
C7 Ru1 N1 C5 0.33(19)
C18 Ru1 N1 C5 115.8(2)
C17 Ru1 N1 C5 78.0(2)
O1 Ru1 N1 C5 -91.7(2)
C13 Ru1 N1 C5 178.2(2)
C14 Ru1 N1 C5 19.4(4)
O2 Ru1 N1 C5 -151.1(2)
C21 Ru1 N1 C5 -121.5(2)
C5 N1 C1 C2 1.8(4)
Ru1 N1 C1 C2 -177.6(2)
N1 C1 C2 C3 0.8(4)
C1 C2 C3 C4 -2.2(5)
C2 C3 C4 C5 1.1(5)
C1 N1 C5 C4 -2.9(4)
Ru1 N1 C5 C4 176.6(2)
C1 N1 C5 C6 179.7(2)
Ru1 N1 C5 C6 -0.9(3)
C3 C4 C5 N1 1.4(4)
C3 C4 C5 C6 178.5(3)
N1 C5 C6 C11 179.3(2)
C4 C5 C6 C11 2.1(4)
N1 C5 C6 C7 1.1(3)
C4 C5 C6 C7 -176.0(3)
C11 C6 C7 C8 -4.4(4)
C5 C6 C7 C8 173.8(2)
C11 C6 C7 Ru1 -179.1(2)
C5 C6 C7 Ru1 -0.9(3)
N1 Ru1 C7 C8 -173.8(3)
C18 Ru1 C7 C8 103.1(3)
C17 Ru1 C7 C8 91.5(3)
O1 Ru1 C7 C8 -83.5(2)
C13 Ru1 C7 C8 7.2(3)
C14 Ru1 C7 C8 11.5(3)
O2 Ru1 C7 C8 -111.6(3)
C21 Ru1 C7 C8 -93.4(3)
N1 Ru1 C7 C6 0.34(19)
C18 Ru1 C7 C6 -82.8(2)
C17 Ru1 C7 C6 -94.4(2)
O1 Ru1 C7 C6 90.57(19)
C13 Ru1 C7 C6 -178.74(18)
C14 Ru1 C7 C6 -174.4(2)
O2 Ru1 C7 C6 62.5(3)
C21 Ru1 C7 C6 80.7(2)
C6 C7 C8 C9 3.2(4)
Ru1 C7 C8 C9 177.1(2)
C7 C8 C9 C10 0.4(5)
C8 C9 C10 C11 -2.8(5)
C9 C10 C11 C6 1.5(4)
C9 C10 C11 C12 -178.2(3)
C7 C6 C11 C10 2.2(4)
C5 C6 C11 C10 -175.9(3)
C7 C6 C11 C12 -178.1(3)
C5 C6 C11 C12 3.8(4)
N1 Ru1 C13 C14 -170.1(2)
C7 Ru1 C13 C14 7.3(2)
C18 Ru1 C13 C14 -106.61(18)
C17 Ru1 C13 C14 -69.89(18)
O1 Ru1 C13 C14 99.53(17)
O2 Ru1 C13 C14 158.18(18)
C21 Ru1 C13 C14 128.50(17)
N1 Ru1 C13 C20 -48.8(4)
C7 Ru1 C13 C20 128.7(2)
C18 Ru1 C13 C20 14.7(2)
C17 Ru1 C13 C20 51.4(2)
O1 Ru1 C13 C20 -139.2(2)
C14 Ru1 C13 C20 121.3(3)
O2 Ru1 C13 C20 -80.5(2)
C21 Ru1 C13 C20 -110.2(2)
C20 C13 C14 C15 2.3(4)
Ru1 C13 C14 C15 104.9(3)
C20 C13 C14 Ru1 -102.7(3)
N1 Ru1 C14 C13 167.5(3)
C7 Ru1 C14 C13 -173.82(18)
C18 Ru1 C14 C13 71.67(18)
C17 Ru1 C14 C13 107.31(18)
O1 Ru1 C14 C13 -81.98(17)
O2 Ru1 C14 C13 -22.66(18)
C21 Ru1 C14 C13 -53.21(18)
N1 Ru1 C14 C15 50.4(4)
C7 Ru1 C14 C15 69.1(2)
C18 Ru1 C14 C15 -45.4(2)
C17 Ru1 C14 C15 -9.7(2)
O1 Ru1 C14 C15 161.0(2)
C13 Ru1 C14 C15 -117.0(3)
O2 Ru1 C14 C15 -139.7(2)
C21 Ru1 C14 C15 -170.2(2)
C13 C14 C15 C16 -72.1(4)
Ru1 C14 C15 C16 7.7(4)
C14 C15 C16 C17 0.9(6)
C15 C16 C17 C18 71.1(5)
C15 C16 C17 Ru1 -9.4(5)
N1 Ru1 C17 C18 85.30(19)
C7 Ru1 C17 C18 162.7(2)
O1 Ru1 C17 C18 -169.5(4)
C13 Ru1 C17 C18 -74.15(19)
C14 Ru1 C17 C18 -108.9(2)
O2 Ru1 C17 C18 -0.9(2)
C21 Ru1 C17 C18 -4.5(4)
N1 Ru1 C17 C16 -155.6(3)
C7 Ru1 C17 C16 -78.2(3)
C18 Ru1 C17 C16 119.1(4)
O1 Ru1 C17 C16 -50.5(7)
C13 Ru1 C17 C16 44.9(3)
C14 Ru1 C17 C16 10.2(3)
O2 Ru1 C17 C16 118.1(3)
C21 Ru1 C17 C16 114.6(4)
C16 C17 C18 C19 -2.1(5)
Ru1 C17 C18 C19 103.4(3)
C16 C17 C18 Ru1 -105.5(3)
N1 Ru1 C18 C17 -95.01(19)
C7 Ru1 C18 C17 -18.7(2)
O1 Ru1 C18 C17 175.85(18)
C13 Ru1 C18 C17 103.59(19)
C14 Ru1 C18 C17 68.67(19)
O2 Ru1 C18 C17 179.28(18)
C21 Ru1 C18 C17 178.21(16)
N1 Ru1 C18 C19 143.1(4)
C7 Ru1 C18 C19 -140.6(4)
C17 Ru1 C18 C19 -121.9(4)
O1 Ru1 C18 C19 53.9(5)
C13 Ru1 C18 C19 -18.3(4)
C14 Ru1 C18 C19 -53.2(4)
O2 Ru1 C18 C19 57.4(4)
C21 Ru1 C18 C19 56.3(4)
C17 C18 C19 C20 -63.1(7)
Ru1 C18 C19 C20 19.7(7)
C18 C19 C20 C13 -7.2(8)
C14 C13 C20 C19 74.4(5)
Ru1 C13 C20 C19 -8.4(5)
N1 Ru1 O1 C21 -84.67(17)
C7 Ru1 O1 C21 -162.82(17)
C18 Ru1 O1 C21 4.0(3)
C17 Ru1 O1 C21 170.0(5)
C13 Ru1 O1 C21 74.45(17)
C14 Ru1 O1 C21 110.66(17)
O2 Ru1 O1 C21 0.03(15)
Ru1 O1 C21 O2 0.0(3)
Ru1 O1 C21 C22 -179.4(2)
N1 Ru1 C21 O2 -85.09(16)
C7 Ru1 C21 O2 -160.00(16)
C18 Ru1 C21 O2 2.2(2)
C17 Ru1 C21 O2 5.5(4)
O1 Ru1 C21 O2 180.0(3)
C13 Ru1 C21 O2 76.67(17)
C14 Ru1 C21 O2 105.53(17)
N1 Ru1 C21 O1 94.96(16)
C7 Ru1 C21 O1 20.0(2)
C18 Ru1 C21 O1 -177.80(16)
C17 Ru1 C21 O1 -174.5(3)
C13 Ru1 C21 O1 -103.28(17)
C14 Ru1 C21 O1 -74.43(17)
O2 Ru1 C21 O1 -180.0(3)
N1 Ru1 C21 C22 109(6)
C7 Ru1 C21 C22 34(6)
C18 Ru1 C21 C22 -163(6)
C17 Ru1 C21 C22 -160(5)
O1 Ru1 C21 C22 14(5)
C13 Ru1 C21 C22 -89(6)
C14 Ru1 C21 C22 -60(6)
O2 Ru1 C21 C22 -166(6)
O1 C21 O2 Ru1 0.0(3)
C22 C21 O2 Ru1 179.4(2)
N1 Ru1 O2 C21 93.25(17)
C7 Ru1 O2 C21 33.1(3)
C18 Ru1 O2 C21 -178.18(17)
C17 Ru1 O2 C21 -177.60(17)
O1 Ru1 O2 C21 -0.03(15)
C13 Ru1 O2 C21 -97.57(17)
C14 Ru1 O2 C21 -83.89(17)
